data_2211816
loop_
_publ_author_name
'Ray J. Butcher'
'Narasegowda, R. S.'
'Yathirajan, H. S.'
'Anilkumar, H. G.'
'Mohan, B. M.'

_publ_section_title
;
 <i>N</i>-[4-Cyano-3-(trifluoromethyl)phenyl]-2-methyloxirane-2-carboxamide:
 a bicalutamide intermediate
;
_journal_coeditor_code GK2038
_journal_issue 1
_journal_name_full 'Acta Crystallographica Section E'
_journal_page_first o33
_journal_page_last o35
_journal_paper_doi 10.1107/S1600536806050574
_journal_volume 63
_journal_year 2007
_chemical_formula_iupac 'C12 H9 F3 N2 O2'
_chemical_formula_moiety 'C12 H9 F3 N2 O2'
_chemical_formula_sum 'C12 H9 F3 N2 O2'
_chemical_formula_weight 270.21
_chemical_melting_point 422
_chemical_name_systematic
;
N-[4-Cyano-3-(trifluoromethyl)phenyl]-2-methyloxirane-2-carboxamide
;
_space_group_IT_number 14
_symmetry_cell_setting monoclinic
_symmetry_space_group_name_Hall '-P 2yn'
_symmetry_space_group_name_H-M 'P 1 21/n 1'
_atom_sites_solution_hydrogens geom
_atom_sites_solution_primary direct
_atom_sites_solution_secondary difmap
_audit_creation_method SHELXL-97
_cell_angle_alpha 90.00
_cell_angle_beta 102.9440(10)
_cell_angle_gamma 90.00
_cell_formula_units_Z 4
_cell_length_a 10.2636(5)
_cell_length_b 11.5179(6)
_cell_length_c 10.4182(5)
_cell_measurement_reflns_used 5756
_cell_measurement_temperature 298(2)
_cell_measurement_theta_max 25.98
_cell_measurement_theta_min 2.52
_cell_volume 1200.29(10)
_computing_cell_refinement 'SAINT (Bruker, 2004)'
_computing_data_collection 'APEX2 (Bruker, 2006)'
_computing_data_reduction SAINT
_computing_molecular_graphics 'SHELXTL (Bruker, 2003)'
_computing_publication_material SHELXTL
_computing_structure_refinement 'SHELXL97 (Sheldrick, 1997)'
_computing_structure_solution 'SHELXS97 (Sheldrick, 1997)'
_diffrn_ambient_temperature 298(2)
_diffrn_measured_fraction_theta_full 0.997
_diffrn_measured_fraction_theta_max 0.997
_diffrn_measurement_device_type 'Bruker APEX-2 CCD area-detector'
_diffrn_measurement_method '\f and \w'
_diffrn_radiation_monochromator graphite
_diffrn_radiation_source 'fine-focus sealed tube'
_diffrn_radiation_type MoK\a
_diffrn_radiation_wavelength 0.71073
_diffrn_reflns_av_R_equivalents 0.0150
_diffrn_reflns_av_sigmaI/netI 0.0121
_diffrn_reflns_limit_h_max 12
_diffrn_reflns_limit_h_min -12
_diffrn_reflns_limit_k_max 14
_diffrn_reflns_limit_k_min -14
_diffrn_reflns_limit_l_max 12
_diffrn_reflns_limit_l_min -12
_diffrn_reflns_number 10248
_diffrn_reflns_theta_full 26.01
_diffrn_reflns_theta_max 26.01
_diffrn_reflns_theta_min 2.52
_diffrn_standards_decay_% 0
_diffrn_standards_number 0
_exptl_absorpt_coefficient_mu 0.134
_exptl_absorpt_correction_T_max 0.9660
_exptl_absorpt_correction_T_min 0.9144
_exptl_absorpt_correction_type multi-scan
_exptl_absorpt_process_details '(SADABS; Sheldrick, 1996)'
_exptl_crystal_colour colorless
_exptl_crystal_density_diffrn 1.495
_exptl_crystal_density_method 'not measured'
_exptl_crystal_description block
_exptl_crystal_F_000 552
_exptl_crystal_size_max 0.48
_exptl_crystal_size_mid 0.37
_exptl_crystal_size_min 0.18
_refine_diff_density_max 0.182
_refine_diff_density_min -0.174
_refine_ls_extinction_method none
_refine_ls_goodness_of_fit_ref 1.047
_refine_ls_hydrogen_treatment mixed
_refine_ls_matrix_type full
_refine_ls_number_parameters 205
_refine_ls_number_reflns 2352
_refine_ls_number_restraints 12
_refine_ls_restrained_S_all 1.058
_refine_ls_R_factor_all 0.0435
_refine_ls_R_factor_gt 0.0379
_refine_ls_shift/su_max 0.000
_refine_ls_shift/su_mean 0.000
_refine_ls_structure_factor_coef Fsqd
_refine_ls_weighting_details 'calc w=1/[\s^2^(Fo^2^)+(0.0522P)^2^+0.266P] where P=(Fo^2^+2Fc^2^)/3'
_refine_ls_weighting_scheme calc
_refine_ls_wR_factor_gt 0.1016
_refine_ls_wR_factor_ref 0.1068
_reflns_number_gt 2043
_reflns_number_total 2352
_reflns_threshold_expression I>2\s(I)
_cod_data_source_file gk2038.cif
_cod_data_source_block I
_cod_depositor_comments
;
The following automatic conversions were performed:
'_symmetry_cell_setting' value 'Monoclinic' changed to 'monoclinic'
according to '/home/saulius/struct/CIF-dictionaries/cif_core.dic'
dictionary named 'cif_core.dic' version 2.4.1 from 2010-06-29.

Automatic conversion script
Id: cif_fix_enum 1527 2010-12-29 10:47:43Z saulius 

The following automatic conversions were performed:

'_symmetry_cell_setting' value 'Monoclinic' changed to 'monoclinic'
according to /home/saulius/struct/CIF-dictionaries/cif_core.dic
dictionary named 'cif_core.dic' version 2.4.1 from 2010-06-29.

Automatic conversion script
Id: cif_fix_values 1715 2011-07-08 13:25:40Z adriana 
;
_cod_original_sg_symbol_H-M 'P 21/n'
_cod_database_code 2211816
_cod_database_fobs_code 2211816

loop_
_symmetry_equiv_pos_as_xyz
'x, y, z'
'-x+1/2, y+1/2, -z+1/2'
'-x, -y, -z'
'x-1/2, -y-1/2, z-1/2'

loop_
_atom_site_type_symbol
_atom_site_label
_atom_site_fract_x
_atom_site_fract_y
_atom_site_fract_z
_atom_site_U_iso_or_equiv
_atom_site_adp_type
_atom_site_calc_flag
_atom_site_refinement_flags
_atom_site_occupancy
_atom_site_disorder_assembly
_atom_site_disorder_group
F F1A -0.0192(5) 1.4133(7) 0.3638(12) 0.112(2) Uani d PD 0.460(17) A 1
F F2A 0.1096(12) 1.3882(7) 0.2348(4) 0.097(2) Uani d PD 0.460(17) A 1
F F3A 0.1819(7) 1.4534(5) 0.4173(6) 0.0958(19) Uani d PD 0.460(17) A 1
F F1B 0.0144(10) 1.4194(6) 0.4202(12) 0.133(2) Uani d PD 0.540(17) A 2
F F2B 0.2084(6) 1.4354(6) 0.3930(8) 0.117(2) Uani d PD 0.540(17) A 2
F F3B 0.0472(14) 1.3869(6) 0.2308(3) 0.131(3) Uani d PD 0.540(17) A 2
O O1 0.08946(12) 0.79487(9) 0.35031(10) 0.0640(3) Uani d . 1 . .
O O2 -0.04035(14) 0.86410(10) 0.01087(10) 0.0732(4) Uani d . 1 . .
N N1 0.05625(12) 0.96802(10) 0.24202(11) 0.0496(3) Uani d . 1 . .
H H1N 0.0284(16) 0.9944(16) 0.1659(17) 0.059 Uiso d . 1 . .
C C1 0.10289(13) 1.04821(11) 0.34244(12) 0.0423(3) Uani d . 1 A .
C C11 0.04782(13) 0.85064(11) 0.25120(13) 0.0443(3) Uani d . 1 . .
C C12 -0.02468(15) 0.79203(12) 0.12562(13) 0.0480(3) Uani d . 1 . .
C C13 0.01051(18) 0.66736(14) 0.11129(18) 0.0657(4) Uani d . 1 . .
H H13A -0.0392 0.6383 0.0284 0.099 Uiso calc R 1 . .
H H13B -0.0112 0.6229 0.1816 0.099 Uiso calc R 1 . .
H H13C 0.1045 0.6609 0.1147 0.099 Uiso calc R 1 . .
C C14 -0.15676(17) 0.83715(15) 0.06210(16) 0.0664(5) Uani d . 1 . .
H H14A -0.2216 0.7831 0.0128 0.080 Uiso calc R 1 . .
H H14B -0.1941 0.8985 0.1066 0.080 Uiso calc R 1 . .
C C2 0.08724(13) 1.16493(12) 0.30784(13) 0.0458(3) Uani d . 1 . .
H H2A 0.0503 1.1851 0.2208 0.055 Uiso calc R 1 . .
C C3 0.12538(13) 1.25097(12) 0.40009(13) 0.0456(3) Uani d . 1 A .
C C31 0.09872(14) 1.37465(14) 0.35674(13) 0.0639(4) Uani d D 1 . .
C C4 0.18292(13) 1.22119(13) 0.53101(12) 0.0463(3) Uani d . 1 . .
C C41 0.22361(15) 1.30732(14) 0.63252(14) 0.0562(4) Uani d . 1 A .
N N41 0.25692(16) 1.37267(15) 0.71500(15) 0.0784(5) Uani d . 1 . .
C C5 0.20025(14) 1.10469(13) 0.56393(13) 0.0501(3) Uani d . 1 A .
H H5A 0.2398 1.0844 0.6503 0.060 Uiso calc R 1 . .
C C6 0.16050(14) 1.01818(12) 0.47226(13) 0.0476(3) Uani d . 1 . .
H H6A 0.1720 0.9406 0.4968 0.057 Uiso calc R 1 A .

loop_
_atom_site_aniso_label
_atom_site_aniso_U_11
_atom_site_aniso_U_22
_atom_site_aniso_U_33
_atom_site_aniso_U_12
_atom_site_aniso_U_13
_atom_site_aniso_U_23
F1A 0.079(3) 0.075(2) 0.179(6) 0.0299(18) 0.022(3) 0.024(4)
F2A 0.188(6) 0.0500(18) 0.0536(19) 0.006(3) 0.026(2) 0.0110(19)
F3A 0.133(3) 0.0434(16) 0.083(2) -0.013(2) -0.035(3) -0.0116(16)
F1B 0.177(5) 0.080(2) 0.157(5) 0.068(4) 0.069(4) 0.007(3)
F2B 0.135(3) 0.061(2) 0.159(4) -0.039(2) 0.041(3) 0.010(2)
F3B 0.224(6) 0.0482(17) 0.076(2) 0.026(3) -0.058(3) -0.0016(16)
O1 0.0831(8) 0.0462(6) 0.0521(6) 0.0027(5) -0.0076(5) 0.0071(5)
O2 0.1179(10) 0.0552(7) 0.0396(5) -0.0222(7) 0.0033(6) 0.0006(5)
N1 0.0686(8) 0.0392(6) 0.0347(6) -0.0027(5) -0.0014(5) 0.0001(5)
C1 0.0461(7) 0.0415(7) 0.0369(6) -0.0022(5) 0.0038(5) -0.0030(5)
C11 0.0477(7) 0.0398(7) 0.0434(7) 0.0010(5) 0.0056(5) 0.0006(5)
C12 0.0617(8) 0.0393(7) 0.0419(7) -0.0065(6) 0.0090(6) -0.0020(5)
C13 0.0790(11) 0.0452(8) 0.0737(11) -0.0031(7) 0.0185(8) -0.0130(7)
C14 0.0745(10) 0.0555(9) 0.0568(9) -0.0057(8) -0.0117(8) -0.0029(7)
C2 0.0538(7) 0.0429(7) 0.0366(6) 0.0002(6) 0.0014(5) -0.0005(5)
C3 0.0479(7) 0.0441(7) 0.0431(7) -0.0015(6) 0.0070(5) -0.0053(6)
C31 0.0828(11) 0.0445(8) 0.0587(9) -0.0006(8) 0.0039(8) -0.0081(7)
C4 0.0449(7) 0.0532(8) 0.0396(7) -0.0046(6) 0.0070(5) -0.0098(6)
C41 0.0584(8) 0.0604(9) 0.0478(8) -0.0061(7) 0.0078(6) -0.0113(7)
N41 0.0893(10) 0.0782(10) 0.0625(9) -0.0127(8) 0.0058(7) -0.0298(8)
C5 0.0549(8) 0.0570(9) 0.0345(6) -0.0022(6) 0.0017(5) -0.0012(6)
C6 0.0548(7) 0.0448(7) 0.0394(7) 0.0000(6) 0.0025(5) 0.0022(5)

loop_
_atom_type_symbol
_atom_type_description
_atom_type_scat_dispersion_real
_atom_type_scat_dispersion_imag
_atom_type_scat_source
C C 0.0033 0.0016 'International Tables Vol C Tables 4.2.6.8 and 6.1.1.4'
H H 0.0000 0.0000 'International Tables Vol C Tables 4.2.6.8 and 6.1.1.4'
N N 0.0061 0.0033 'International Tables Vol C Tables 4.2.6.8 and 6.1.1.4'
O O 0.0106 0.0060 'International Tables Vol C Tables 4.2.6.8 and 6.1.1.4'
F F 0.0171 0.0103 'International Tables Vol C Tables 4.2.6.8 and 6.1.1.4'

loop_
_geom_angle_atom_site_label_1
_geom_angle_atom_site_label_2
_geom_angle_atom_site_label_3
_geom_angle
_geom_angle_publ_flag
C12 O2 C14 61.07(10) y
C11 N1 C1 128.41(12) ?
C11 N1 H1N 114.4(12) ?
C1 N1 H1N 117.2(12) ?
C2 C1 C6 119.38(12) ?
C2 C1 N1 116.38(11) ?
C6 C1 N1 124.23(12) ?
O1 C11 N1 124.90(13) y
O1 C11 C12 120.86(12) y
N1 C11 C12 114.20(11) y
O2 C12 C14 59.89(10) y
O2 C12 C13 117.17(13) ?
C14 C12 C13 121.01(13) ?
O2 C12 C11 113.86(11) ?
C14 C12 C11 117.33(12) ?
C13 C12 C11 115.59(13) ?
C12 C13 H13A 109.5 ?
C12 C13 H13B 109.5 ?
H13A C13 H13B 109.5 ?
C12 C13 H13C 109.5 ?
H13A C13 H13C 109.5 ?
H13B C13 H13C 109.5 ?
O2 C14 C12 59.04(10) ?
O2 C14 H14A 117.9 ?
C12 C14 H14A 117.9 ?
O2 C14 H14B 117.9 ?
C12 C14 H14B 117.9 ?
H14A C14 H14B 115.0 ?
C3 C2 C1 121.12(12) ?
C3 C2 H2A 119.4 ?
C1 C2 H2A 119.4 ?
C2 C3 C4 119.71(13) ?
C2 C3 C31 118.01(11) ?
C4 C3 C31 122.24(12) ?
F3A C31 F1A 104.5(5) ?
F1B C31 F2B 105.5(4) ?
F1B C31 F3B 107.5(4) ?
F2B C31 F3B 111.1(5) ?
F3A C31 F2A 101.4(4) ?
F1A C31 F2A 107.1(4) ?
F3A C31 C3 117.3(3) ?
F1A C31 C3 114.5(4) ?
F1B C31 C3 108.6(3) ?
F2B C31 C3 109.5(3) ?
F3B C31 C3 114.2(3) ?
F2A C31 C3 110.9(4) ?
C5 C4 C3 118.69(12) ?
C5 C4 C41 118.97(12) ?
C3 C4 C41 122.33(13) ?
N41 C41 C4 178.03(18) y
C6 C5 C4 121.80(12) ?
C6 C5 H5A 119.1 ?
C4 C5 H5A 119.1 ?
C5 C6 C1 119.28(13) ?
C5 C6 H6A 120.4 ?
C1 C6 H6A 120.4 ?

loop_
_geom_bond_atom_site_label_1
_geom_bond_atom_site_label_2
_geom_bond_distance
_geom_bond_publ_flag
F1A C31 1.3071(16) ?
F2A C31 1.3096(16) ?
F3A C31 1.3071(16) ?
F1B C31 1.3075(16) ?
F2B C31 1.3075(16) ?
F3B C31 1.3078(16) ?
O1 C11 1.2098(16) y
O2 C12 1.4346(17) y
O2 C14 1.447(2) y
N1 C11 1.3595(18) y
N1 C1 1.3972(16) y
N1 H1N 0.838(17) ?
C1 C2 1.3918(19) ?
C1 C6 1.3930(18) ?
C11 C12 1.5116(18) ?
C12 C14 1.464(2) y
C12 C13 1.496(2) ?
C13 H13A 0.9600 ?
C13 H13B 0.9600 ?
C13 H13C 0.9600 ?
C14 H14A 0.9700 ?
C14 H14B 0.9700 ?
C2 C3 1.3749(18) ?
C2 H2A 0.9300 ?
C3 C4 1.4021(19) ?
C3 C31 1.501(2) ?
C4 C5 1.387(2) ?
C4 C41 1.4419(19) y
C41 N41 1.136(2) y
C5 C6 1.3773(19) ?
C5 H5A 0.9300 ?
C6 H6A 0.9300 ?

loop_
_geom_hbond_atom_site_label_D
_geom_hbond_atom_site_label_H
_geom_hbond_atom_site_label_A
_geom_hbond_site_symmetry_A
_geom_hbond_distance_DH
_geom_hbond_distance_HA
_geom_hbond_distance_DA
_geom_hbond_angle_DHA
N1 H1N O2 3_575 0.84(2) 2.48(2) 3.243(2) 151.0(10)
C2 H2A O2 3_575 0.93 2.46 3.264(2) 145
C14 H14A O1 4_575 0.97 2.44 3.375(2) 161
C6 H6A O1 . 0.93 2.30 2.889(2) 121
N1 H1N O2 . 0.84(2) 2.20(2) 2.673(2) 116(2)

loop_
_geom_torsion_atom_site_label_1
_geom_torsion_atom_site_label_2
_geom_torsion_atom_site_label_3
_geom_torsion_atom_site_label_4
_geom_torsion
C11 N1 C1 C2 -173.36(14)
C11 N1 C1 C6 5.5(2)
C1 N1 C11 O1 -5.5(2)
C1 N1 C11 C12 172.25(13)
C14 O2 C12 C13 111.83(16)
C14 O2 C12 C11 -108.90(14)
O1 C11 C12 O2 -166.44(13)
N1 C11 C12 O2 15.75(18)
O1 C11 C12 C14 126.44(16)
N1 C11 C12 C14 -51.37(17)
O1 C11 C12 C13 -26.5(2)
N1 C11 C12 C13 155.69(13)
C13 C12 C14 O2 -105.50(15)
C11 C12 C14 O2 103.10(13)
C6 C1 C2 C3 -1.2(2)
N1 C1 C2 C3 177.70(12)
C1 C2 C3 C4 1.0(2)
C1 C2 C3 C31 -176.84(12)
C2 C3 C31 F3A -149.4(5)
C4 C3 C31 F3A 32.9(6)
C2 C3 C31 F1A 87.7(6)
C4 C3 C31 F1A -90.1(6)
C2 C3 C31 F1B 116.3(7)
C4 C3 C31 F1B -61.4(7)
C2 C3 C31 F2B -128.9(5)
C4 C3 C31 F2B 53.3(5)
C2 C3 C31 F3B -3.6(7)
C4 C3 C31 F3B 178.7(7)
C2 C3 C31 F2A -33.7(6)
C4 C3 C31 F2A 148.6(6)
C2 C3 C4 C5 0.2(2)
C31 C3 C4 C5 177.90(13)
C2 C3 C4 C41 -179.30(13)
C31 C3 C4 C41 -1.6(2)
C3 C4 C5 C6 -1.1(2)
C41 C4 C5 C6 178.40(13)
C4 C5 C6 C1 0.9(2)
C2 C1 C6 C5 0.3(2)
N1 C1 C6 C5 -178.52(13)
